data_1514606
loop_
_publ_author_name
'Saouane, Sofiane'
'Norman, Sarah E.'
'Hardacre, Christopher'
'Fabbiani, Francesca P. A.'

_publ_section_title
;
 Pinning down the solid-state polymorphism of the ionic liquid [bmim][PF6]
;
_journal_issue 3
_journal_name_full 'Chemical Science'
_journal_page_first 1270
_journal_paper_doi 10.1039/c2sc21959j
_journal_volume 4
_journal_year 2013
_chemical_formula_moiety 'C8 H15 N2, P F6'
_chemical_formula_sum 'C8 H15 F6 N2 P'
_chemical_formula_weight 284.19
_space_group_IT_number 2
_symmetry_cell_setting triclinic
_symmetry_space_group_name_Hall '-P 1'
_symmetry_space_group_name_H-M 'P -1'
_atom_sites_solution_hydrogens geom
_atom_sites_solution_primary mixed
_atom_sites_solution_secondary difmap
_audit_creation_method SHELXL-97
_cell_angle_alpha 96.671(7)
_cell_angle_beta 114.768(6)
_cell_angle_gamma 103.071(7)
_cell_formula_units_Z 2
_cell_length_a 8.8215(8)
_cell_length_b 9.0796(9)
_cell_length_c 9.0381(8)
_cell_measurement_reflns_used 2522
_cell_measurement_temperature 263(2)
_cell_measurement_theta_max 23.84
_cell_measurement_theta_min 2.64
_cell_volume 621.82(11)
_computing_cell_refinement 'Apex2 (Bruker AXS, 2006)'
_computing_data_collection 'Apex2 (Bruker AXS, 2006)'
_computing_data_reduction 'Apex2 (Bruker AXS, 2006)'
_computing_molecular_graphics MERCURY
_computing_publication_material 'PLATON, XCIF, ENCIFER, SHELXLE'
_computing_structure_refinement 'SHELXL-97 (Sheldrick, 2008), SHELXLE'
_computing_structure_solution 'known fractional coordinates, MAXZOB01'
_diffrn_ambient_temperature 263(2)
_diffrn_measured_fraction_theta_full 0.995
_diffrn_measured_fraction_theta_max 0.995
_diffrn_measurement_device 'Bruker AXS APEX II'
_diffrn_measurement_device_type Area
_diffrn_measurement_method '\f & \w scans'
_diffrn_radiation_monochromator graphite
_diffrn_radiation_source 'fine-focus sealed tube'
_diffrn_radiation_type MoK\a
_diffrn_radiation_wavelength 0.71073
_diffrn_reflns_av_R_equivalents 0.0243
_diffrn_reflns_av_sigmaI/netI 0.0257
_diffrn_reflns_limit_h_max 10
_diffrn_reflns_limit_h_min -10
_diffrn_reflns_limit_k_max 10
_diffrn_reflns_limit_k_min -10
_diffrn_reflns_limit_l_max 10
_diffrn_reflns_limit_l_min -10
_diffrn_reflns_number 7824
_diffrn_reflns_theta_full 25.45
_diffrn_reflns_theta_max 25.45
_diffrn_reflns_theta_min 2.37
_exptl_absorpt_coefficient_mu 0.276
_exptl_absorpt_correction_T_max 1.00
_exptl_absorpt_correction_T_min 0.73
_exptl_absorpt_correction_type multi-scan
_exptl_absorpt_process_details 'based on symmetry-related measuraments'
_exptl_crystal_colour colourless
_exptl_crystal_density_diffrn 1.518
_exptl_crystal_density_method 'not measured'
_exptl_crystal_description block
_exptl_crystal_F_000 292
_exptl_crystal_size_max 0.30
_exptl_crystal_size_mid 0.26
_exptl_crystal_size_min 0.16
_refine_diff_density_max 0.424
_refine_diff_density_min -0.343
_refine_diff_density_rms 0.049
_refine_ls_extinction_method none
_refine_ls_goodness_of_fit_ref 1.051
_refine_ls_hydrogen_treatment constr
_refine_ls_matrix_type full
_refine_ls_number_parameters 174
_refine_ls_number_reflns 2291
_refine_ls_number_restraints 57
_refine_ls_restrained_S_all 1.038
_refine_ls_R_factor_all 0.0759
_refine_ls_R_factor_gt 0.0503
_refine_ls_shift/su_max 0.000
_refine_ls_shift/su_mean 0.000
_refine_ls_structure_factor_coef Fsqd
_refine_ls_weighting_details 'calc w=1/[\s^2^(Fo^2^)+(0.0585P)^2^+0.5199P] where P=(Fo^2^+2Fc^2^)/3'
_refine_ls_weighting_scheme calc
_refine_ls_wR_factor_gt 0.1280
_refine_ls_wR_factor_ref 0.1448
_reflns_number_gt 1624
_reflns_number_total 2291
_reflns_threshold_expression >2sigma(I)
_cod_data_source_file c2sc21959j.txt
_cod_data_source_block gamma_bmim_PF6_263K
_cod_depositor_comments
;
The following automatic conversions were performed:

'_symmetry_cell_setting' value 'Triclinic' changed to 'triclinic'
according to
/usr/data/users/saulius/automatic-downloads/retrospective/RSC/lib/dictionaries/cif_core.dic
dictionary named 'cif_core.dic' version 2.4.2 from 2011-04-26.

Automatic conversion script
Id: cif_fix_values 2281 2013-09-26 08:29:07Z andrius 
;
_cod_original_cell_volume 621.82(10)
_cod_original_sg_symbol_H-M 'P -1 '
_cod_database_code 1514606

loop_
_symmetry_equiv_pos_as_xyz
'x, y, z'
'-x, -y, -z'

loop_
_atom_site_label
_atom_site_type_symbol
_atom_site_fract_x
_atom_site_fract_y
_atom_site_fract_z
_atom_site_U_iso_or_equiv
_atom_site_adp_type
_atom_site_occupancy
_atom_site_symmetry_multiplicity
_atom_site_calc_flag
_atom_site_refinement_flags
_atom_site_disorder_assembly
_atom_site_disorder_group
P1 P 0.68718(10) 0.29142(10) 0.44934(10) 0.0517(3) Uani 1 1 d . . .
F1 F 0.6337(3) 0.2813(4) 0.5928(3) 0.1085(9) Uani 1 1 d . . .
F2 F 0.5197(3) 0.1522(3) 0.3227(3) 0.0990(8) Uani 1 1 d . . .
F3 F 0.7436(4) 0.3105(4) 0.3063(3) 0.1128(10) Uani 1 1 d . . .
F4 F 0.7983(3) 0.1755(3) 0.5062(3) 0.0956(8) Uani 1 1 d . . .
F5 F 0.8561(3) 0.4334(2) 0.5732(3) 0.0814(7) Uani 1 1 d . . .
F6 F 0.5794(3) 0.4087(3) 0.3900(3) 0.0915(7) Uani 1 1 d . . .
N1 N 1.2902(3) 0.3359(3) 0.8958(3) 0.0480(6) Uani 1 1 d . A .
C2 C 1.2115(4) 0.3318(4) 0.7339(4) 0.0490(7) Uani 1 1 d . . .
H2 H 1.1381 0.3902 0.6852 0.059 Uiso 1 1 calc R . .
N3 N 1.2542(3) 0.2313(3) 0.6527(3) 0.0492(6) Uani 1 1 d . . .
C4 C 1.3638(4) 0.1687(4) 0.7659(4) 0.0559(8) Uani 1 1 d . . .
H4 H 1.4142 0.0954 0.7426 0.067 Uiso 1 1 calc R . .
C5 C 1.3849(4) 0.2331(4) 0.9169(4) 0.0563(8) Uani 1 1 d . . .
H5 H 1.4520 0.2116 1.0181 0.068 Uiso 1 1 calc R . .
C6 C 1.1947(5) 0.1964(5) 0.4706(4) 0.0716(10) Uani 1 1 d . . .
H6A H 1.1843 0.0898 0.4319 0.107 Uiso 1 1 calc R . .
H6B H 1.2782 0.2634 0.4466 0.107 Uiso 1 1 calc R . .
H6C H 1.0828 0.2131 0.4144 0.107 Uiso 1 1 calc R . .
C7 C 1.2668(5) 0.4262(4) 1.0271(4) 0.0628(9) Uani 1 1 d U . .
H7A H 1.2154 0.5056 0.9843 0.075 Uiso 0.921(8) 1 calc PR A 1
H7B H 1.3804 0.4780 1.1229 0.075 Uiso 0.921(8) 1 calc PR A 1
H7C H 1.2938 0.5348 1.0230 0.075 Uiso 0.079(8) 1 calc PR A 2
H7D H 1.3495 0.4190 1.1360 0.075 Uiso 0.079(8) 1 calc PR A 2
C8A C 1.1509(5) 0.3238(5) 1.0822(5) 0.0548(11) Uani 0.921(8) 1 d PDU A 1
H8A H 1.1428 0.3875 1.1710 0.066 Uiso 0.921(8) 1 calc PR A 1
H8B H 1.2059 0.2477 1.1291 0.066 Uiso 0.921(8) 1 calc PR A 1
C9A C 0.9683(5) 0.2390(6) 0.9455(5) 0.0594(12) Uani 0.921(8) 1 d PDU A 1
H9A H 0.9752 0.1697 0.8600 0.071 Uiso 0.921(8) 1 calc PR A 1
H9B H 0.9150 0.3142 0.8938 0.071 Uiso 0.921(8) 1 calc PR A 1
C8B C 1.086(6) 0.372(4) 1.010(5) 0.043(7) Uani 0.079(8) 1 d PDU A 2
H8C H 1.0057 0.3923 0.9071 0.051 Uiso 0.079(8) 1 calc PR A 2
H8D H 1.0824 0.4337 1.1025 0.051 Uiso 0.079(8) 1 calc PR A 2
C9B C 1.021(7) 0.203(4) 1.005(7) 0.050(8) Uani 0.079(8) 1 d PDU A 2
H9C H 1.0130 0.1425 0.9047 0.060 Uiso 0.079(8) 1 calc PR A 2
H9D H 1.1104 0.1810 1.1004 0.060 Uiso 0.079(8) 1 calc PR A 2
C10 C 0.8526(5) 0.1454(5) 1.0077(5) 0.0782(11) Uani 1 1 d D . .
H10A H 0.8289 0.2147 1.0780 0.094 Uiso 0.921(8) 1 calc PR A 1
H10B H 0.9110 0.0795 1.0709 0.094 Uiso 0.921(8) 1 calc PR A 1
H10C H 0.7443 0.0824 0.9137 0.094 Uiso 0.921(8) 1 calc PR A 1
H10D H 0.8370 0.2261 1.0734 0.094 Uiso 0.079(8) 1 calc PR A 2
H10E H 0.8519 0.0568 1.0563 0.094 Uiso 0.079(8) 1 calc PR A 2
H10F H 0.7589 0.1157 0.8951 0.094 Uiso 0.079(8) 1 calc PR A 2

loop_
_atom_site_aniso_label
_atom_site_aniso_U_11
_atom_site_aniso_U_22
_atom_site_aniso_U_33
_atom_site_aniso_U_23
_atom_site_aniso_U_13
_atom_site_aniso_U_12
P1 0.0486(5) 0.0589(5) 0.0422(4) 0.0080(4) 0.0158(4) 0.0188(4)
F1 0.0978(18) 0.164(3) 0.0758(15) 0.0386(16) 0.0534(14) 0.0293(18)
F2 0.0685(14) 0.0720(15) 0.0969(17) -0.0059(13) -0.0025(13) 0.0074(12)
F3 0.128(2) 0.158(3) 0.0750(15) 0.0225(16) 0.0669(16) 0.046(2)
F4 0.0799(15) 0.0696(14) 0.1050(17) 0.0100(13) 0.0084(13) 0.0378(12)
F5 0.0581(12) 0.0727(14) 0.0861(15) -0.0090(12) 0.0185(11) 0.0135(11)
F6 0.0787(15) 0.0894(16) 0.1000(17) 0.0281(14) 0.0226(13) 0.0485(13)
N1 0.0497(14) 0.0492(15) 0.0460(14) 0.0117(11) 0.0234(12) 0.0140(12)
C2 0.0481(17) 0.0554(19) 0.0533(18) 0.0231(15) 0.0253(15) 0.0243(14)
N3 0.0485(14) 0.0581(16) 0.0448(13) 0.0162(12) 0.0226(12) 0.0188(12)
C4 0.0555(19) 0.057(2) 0.0584(19) 0.0176(16) 0.0237(16) 0.0270(16)
C5 0.0568(19) 0.060(2) 0.0510(18) 0.0224(16) 0.0183(15) 0.0246(16)
C6 0.084(3) 0.092(3) 0.0441(18) 0.0176(18) 0.0301(18) 0.034(2)
C7 0.076(2) 0.0518(19) 0.0571(19) 0.0016(16) 0.0339(18) 0.0139(17)
C8A 0.067(2) 0.059(2) 0.041(2) 0.0049(18) 0.0281(18) 0.021(2)
C9A 0.059(2) 0.075(3) 0.045(2) 0.010(2) 0.0230(19) 0.025(2)
C8B 0.065(11) 0.051(13) 0.023(13) 0.010(12) 0.019(12) 0.039(12)
C9B 0.053(17) 0.055(14) 0.051(19) 0.020(15) 0.022(14) 0.031(11)
C10 0.065(2) 0.090(3) 0.079(3) 0.012(2) 0.036(2) 0.020(2)

loop_
_atom_type_symbol
_atom_type_description
_atom_type_scat_dispersion_real
_atom_type_scat_dispersion_imag
_atom_type_scat_source
C C 0.0033 0.0016 'International Tables Vol C Tables 4.2.6.8 and 6.1.1.4'
H H 0.0000 0.0000 'International Tables Vol C Tables 4.2.6.8 and 6.1.1.4'
N N 0.0061 0.0033 'International Tables Vol C Tables 4.2.6.8 and 6.1.1.4'
F F 0.0171 0.0103 'International Tables Vol C Tables 4.2.6.8 and 6.1.1.4'
P P 0.1023 0.0942 'International Tables Vol C Tables 4.2.6.8 and 6.1.1.4'

loop_
_geom_angle_atom_site_label_1
_geom_angle_atom_site_label_2
_geom_angle_atom_site_label_3
_geom_angle
F1 P1 F6 90.13(15)
F1 P1 F2 91.93(16)
F6 P1 F2 89.28(13)
F1 P1 F4 91.37(16)
F6 P1 F4 178.40(15)
F2 P1 F4 91.23(13)
F1 P1 F3 177.24(17)
F6 P1 F3 87.97(15)
F2 P1 F3 90.05(15)
F4 P1 F3 90.52(16)
F1 P1 F5 89.35(14)
F6 P1 F5 90.08(13)
F2 P1 F5 178.58(14)
F4 P1 F5 89.38(12)
F3 P1 F5 88.66(15)
C2 N1 C5 107.8(3)
C2 N1 C7 125.5(3)
C5 N1 C7 126.5(3)
N3 C2 N1 108.9(3)
N3 C2 H2 125.5
N1 C2 H2 125.5
C2 N3 C4 108.6(3)
C2 N3 C6 125.1(3)
C4 N3 C6 126.3(3)
C5 C4 N3 106.8(3)
C5 C4 H4 126.6
N3 C4 H4 126.6
C4 C5 N1 107.8(3)
C4 C5 H5 126.1
N1 C5 H5 126.1
N3 C6 H6A 109.5
N3 C6 H6B 109.5
H6A C6 H6B 109.5
N3 C6 H6C 109.5
H6A C6 H6C 109.5
H6B C6 H6C 109.5
N1 C7 C8B 113.4(13)
N1 C7 C8A 111.7(3)
N1 C7 H7A 109.3
C8A C7 H7A 109.3
N1 C7 H7B 109.3
C8A C7 H7B 109.3
H7A C7 H7B 107.9
N1 C7 H7C 108.9
C8B C7 H7C 108.9
N1 C7 H7D 108.9
C8B C7 H7D 108.9
H7C C7 H7D 107.7
C7 C8A C9A 114.7(4)
C7 C8A H8A 108.6
C9A C8A H8A 108.6
C7 C8A H8B 108.6
C9A C8A H8B 108.6
H8A C8A H8B 107.6
C8A C9A C10 113.2(4)
C8A C9A H9A 108.9
C10 C9A H9A 108.9
C8A C9A H9B 108.9
C10 C9A H9B 108.9
H9A C9A H9B 107.8
C7 C8B C9B 115(3)
C7 C8B H8C 108.5
C9B C8B H8C 108.5
C7 C8B H8D 108.5
C9B C8B H8D 108.5
H8C C8B H8D 107.5
C10 C9B C8B 118(4)
C10 C9B H9C 107.7
C8B C9B H9C 107.7
C10 C9B H9D 107.7
C8B C9B H9D 107.7
H9C C9B H9D 107.1
C9A C10 H10A 109.5
C9A C10 H10B 109.5
H10A C10 H10B 109.5
C9A C10 H10C 109.5
H10A C10 H10C 109.5
H10B C10 H10C 109.5
C9B C10 H10D 109.5
C9B C10 H10E 109.5
H10D C10 H10E 109.5
C9B C10 H10F 109.5
H10A C10 H10F 109.9
H10D C10 H10F 109.5
H10E C10 H10F 109.5

loop_
_geom_bond_atom_site_label_1
_geom_bond_atom_site_label_2
_geom_bond_distance
P1 F1 1.560(2)
P1 F6 1.577(2)
P1 F2 1.579(2)
P1 F4 1.582(2)
P1 F3 1.582(2)
P1 F5 1.592(2)
N1 C2 1.322(4)
N1 C5 1.367(4)
N1 C7 1.475(4)
C2 N3 1.321(4)
C2 H2 0.9300
N3 C4 1.364(4)
N3 C6 1.471(4)
C4 C5 1.338(4)
C4 H4 0.9300
C5 H5 0.9300
C6 H6A 0.9600
C6 H6B 0.9600
C6 H6C 0.9600
C7 C8B 1.49(4)
C7 C8A 1.505(5)
C7 H7A 0.9700
C7 H7B 0.9700
C7 H7C 0.9700
C7 H7D 0.9700
C8A C9A 1.505(5)
C8A H8A 0.9700
C8A H8B 0.9700
C9A C10 1.510(5)
C9A H9A 0.9700
C9A H9B 0.9700
C8B C9B 1.50(2)
C8B H8C 0.9700
C8B H8D 0.9700
C9B C10 1.47(5)
C9B H9C 0.9700
C9B H9D 0.9700
C10 H10A 0.9600
C10 H10B 0.9600
C10 H10C 0.9600
C10 H10D 0.9600
C10 H10E 0.9600
C10 H10F 0.9600

loop_
_geom_torsion_atom_site_label_1
_geom_torsion_atom_site_label_2
_geom_torsion_atom_site_label_3
_geom_torsion_atom_site_label_4
_geom_torsion
C5 N1 C2 N3 -0.5(3)
C7 N1 C2 N3 -175.8(3)
N1 C2 N3 C4 0.0(3)
N1 C2 N3 C6 -178.9(3)
C2 N3 C4 C5 0.5(4)
C6 N3 C4 C5 179.4(3)
N3 C4 C5 N1 -0.8(4)
C2 N1 C5 C4 0.8(4)
C7 N1 C5 C4 176.0(3)
C2 N1 C7 C8B 65.4(17)
C5 N1 C7 C8B -109.0(17)
C2 N1 C7 C8A 103.5(4)
C5 N1 C7 C8A -71.0(4)
N1 C7 C8A C9A -60.3(5)
C8B C7 C8A C9A 40(2)
C7 C8A C9A C10 -176.4(3)
N1 C7 C8B C9B 56(4)
C8A C7 C8B C9B -39(3)
C7 C8B C9B C10 173(3)
C8B C9B C10 C9A 45(3)
C8A C9A C10 C9B -41(4)
